data_1502286
loop_
_publ_author_name
'Ishii, Akihiko'
'Yamaguchi, Yuki'
'Nakata, Norio'

_publ_section_title
;
 Fluorescent 3-methylene-2,3-dihydrochalcogenophenes incorporated in a
 rigid dibenzobarrelene skeleton.
;
_journal_issue 14
_journal_name_full 'Organic letters'
_journal_page_first 3702
_journal_page_last 3705
_journal_paper_doi 10.1021/ol2013523
_journal_volume 13
_journal_year 2011
_chemical_formula_moiety 'C22 H16 O4 Se'
_chemical_formula_sum 'C22 H16 O4 Se'
_chemical_formula_weight 423.31
_chemical_name_systematic
; 
 naka173
;
_space_group_IT_number 14
_symmetry_cell_setting monoclinic
_symmetry_Int_Tables_number 14
_symmetry_space_group_name_Hall '-P 2ybc'
_symmetry_space_group_name_H-M 'P 1 21/c 1'
_atom_sites_solution_hydrogens geom
_atom_sites_solution_primary direct
_atom_sites_solution_secondary difmap
_audit_creation_method SHELXL-97
_cell_angle_alpha 90.00
_cell_angle_beta 93.5070(10)
_cell_angle_gamma 90.00
_cell_formula_units_Z 4
_cell_length_a 10.3327(6)
_cell_length_b 15.1209(8)
_cell_length_c 11.5507(6)
_cell_measurement_temperature 103(2)
_cell_volume 1801.30(17)
_computing_cell_refinement 'Bruker SMART'
_computing_data_collection 'Bruker SMART'
_computing_data_reduction 'Bruker SMART'
_computing_molecular_graphics ORTEP
_computing_publication_material CIFTAB
_computing_structure_refinement 'SHELXL-97 (Sheldrick, 1997)'
_computing_structure_solution 'SHELXS-97 (Sheldrick, 1990)'
_diffrn_ambient_temperature 103(2)
_diffrn_measured_fraction_theta_full 0.999
_diffrn_measured_fraction_theta_max 0.999
_diffrn_measurement_device_type 'CCD area detector'
_diffrn_measurement_method 'phi and omega scans'
_diffrn_radiation_monochromator graphite
_diffrn_radiation_source 'fine-focus sealed tube'
_diffrn_radiation_type MoK\a
_diffrn_radiation_wavelength 0.71073
_diffrn_reflns_av_R_equivalents 0.0235
_diffrn_reflns_av_sigmaI/netI 0.0254
_diffrn_reflns_limit_h_max 12
_diffrn_reflns_limit_h_min -12
_diffrn_reflns_limit_k_max 18
_diffrn_reflns_limit_k_min -14
_diffrn_reflns_limit_l_max 13
_diffrn_reflns_limit_l_min -13
_diffrn_reflns_number 10857
_diffrn_reflns_theta_full 25.50
_diffrn_reflns_theta_max 25.50
_diffrn_reflns_theta_min 1.97
_exptl_absorpt_coefficient_mu 2.110
_exptl_absorpt_correction_T_max 0.6656
_exptl_absorpt_correction_T_min 0.4066
_exptl_absorpt_correction_type empirical
_exptl_crystal_colour yellow
_exptl_crystal_density_diffrn 1.561
_exptl_crystal_density_meas ?
_exptl_crystal_density_method 'not measured'
_exptl_crystal_description prism
_exptl_crystal_F_000 856
_exptl_crystal_size_max 0.52
_exptl_crystal_size_mid 0.31
_exptl_crystal_size_min 0.21
_refine_diff_density_max 0.307
_refine_diff_density_min -0.551
_refine_diff_density_rms 0.057
_refine_ls_extinction_method none
_refine_ls_goodness_of_fit_ref 1.051
_refine_ls_hydrogen_treatment constr
_refine_ls_matrix_type full
_refine_ls_number_parameters 246
_refine_ls_number_reflns 3354
_refine_ls_number_restraints 0
_refine_ls_restrained_S_all 1.051
_refine_ls_R_factor_all 0.0363
_refine_ls_R_factor_gt 0.0307
_refine_ls_shift/su_max 0.000
_refine_ls_shift/su_mean 0.000
_refine_ls_structure_factor_coef Fsqd
_refine_ls_weighting_details 'calc w=1/[\s^2^(Fo^2^)+(0.0447P)^2^+0.7804P] where P=(Fo^2^+2Fc^2^)/3'
_refine_ls_weighting_scheme calc
_refine_ls_wR_factor_gt 0.0802
_refine_ls_wR_factor_ref 0.0832
_reflns_number_gt 2933
_reflns_number_total 3354
_reflns_threshold_expression >2sigma(I)
_cod_data_source_file ol2013523_si_002.cif
_cod_data_source_block naka173
_cod_depositor_comments
;
The following automatic conversions were performed:

'_exptl_crystal_density_meas' value 'not measured' was changed to '?'
- the value is perceived as not measured.

Automatic conversion script
Id: cif_fix_values 3008 2015-01-20 13:52:24Z robertas 
;
_cod_original_sg_symbol_H-M 'P 21/c'
_cod_database_code 1502286

loop_
_symmetry_equiv_pos_as_xyz
'x, y, z'
'-x, y+1/2, -z+1/2'
'-x, -y, -z'
'x, -y-1/2, z-1/2'

loop_
_atom_site_label
_atom_site_type_symbol
_atom_site_fract_x
_atom_site_fract_y
_atom_site_fract_z
_atom_site_U_iso_or_equiv
_atom_site_adp_type
_atom_site_occupancy
_atom_site_symmetry_multiplicity
_atom_site_calc_flag
_atom_site_refinement_flags
Se1 Se 0.17853(2) 0.031132(15) 0.40252(2) 0.04863(12) Uani 1 1 d .
C1 C 0.1334(2) 0.11044(13) 0.27185(18) 0.0313(4) Uani 1 1 d .
C2 C 0.23011(19) 0.18794(13) 0.28239(17) 0.0276(4) Uani 1 1 d .
C3 C 0.32278(18) 0.18200(13) 0.38042(16) 0.0269(4) Uani 1 1 d .
C4 C 0.31575(19) 0.10988(13) 0.44728(18) 0.0313(4) Uani 1 1 d .
C5 C 0.1478(2) 0.07200(16) 0.1505(2) 0.0401(5) Uani 1 1 d .
C6 C 0.1757(2) -0.01444(19) 0.1213(3) 0.0624(9) Uani 1 1 d .
H1 H 0.1912 -0.0584 0.1793 0.075 Uiso 1 1 calc R
C7 C 0.1802(3) -0.0350(3) 0.0025(5) 0.0858(15) Uani 1 1 d .
H2 H 0.1993 -0.0939 -0.0197 0.103 Uiso 1 1 calc R
C8 C 0.1577(3) 0.0278(3) -0.0811(4) 0.0869(16) Uani 1 1 d .
H3 H 0.1604 0.0121 -0.1606 0.104 Uiso 1 1 calc R
C9 C 0.1311(2) 0.1140(2) -0.0515(2) 0.0622(9) Uani 1 1 d .
H4 H 0.1160 0.1578 -0.1098 0.075 Uiso 1 1 calc R
C10 C 0.1269(2) 0.13573(17) 0.0645(2) 0.0405(6) Uani 1 1 d .
C11 C -0.00183(19) 0.15207(13) 0.26981(17) 0.0283(4) Uani 1 1 d .
C12 C -0.1004(2) 0.13504(15) 0.34218(18) 0.0351(5) Uani 1 1 d .
H5 H -0.0894 0.0916 0.4014 0.042 Uiso 1 1 calc R
C13 C -0.2160(2) 0.18211(16) 0.3275(2) 0.0416(5) Uani 1 1 d .
H6 H -0.2841 0.1706 0.3771 0.050 Uiso 1 1 calc R
C14 C -0.2329(2) 0.24535(15) 0.2417(2) 0.0422(6) Uani 1 1 d .
H7 H -0.3119 0.2774 0.2329 0.051 Uiso 1 1 calc R
C15 C -0.1337(2) 0.26216(14) 0.1680(2) 0.0379(5) Uani 1 1 d .
H8 H -0.1452 0.3052 0.1083 0.045 Uiso 1 1 calc R
C16 C -0.0191(2) 0.21588(13) 0.18245(17) 0.0298(4) Uani 1 1 d .
C17 C 0.2115(2) 0.24832(14) 0.19874(17) 0.0299(4) Uani 1 1 d .
H9 H 0.2634 0.2999 0.1942 0.036 Uiso 1 1 calc R
C18 C 0.0998(2) 0.22709(15) 0.11144(18) 0.0344(5) Uani 1 1 d .
H10 H 0.0873 0.2728 0.0492 0.041 Uiso 1 1 calc R
C19 C 0.41588(19) 0.25596(13) 0.40506(18) 0.0285(4) Uani 1 1 d .
O1 O 0.47747(16) 0.29087(12) 0.33331(14) 0.0480(4) Uani 1 1 d .
O2 O 0.41553(14) 0.27979(10) 0.51504(12) 0.0353(3) Uani 1 1 d .
C20 C 0.4975(3) 0.35297(18) 0.5513(2) 0.0554(7) Uani 1 1 d .
H11 H 0.5840 0.3445 0.5226 0.083 Uiso 1 1 calc R
H12 H 0.5045 0.3560 0.6362 0.083 Uiso 1 1 calc R
H13 H 0.4600 0.4081 0.5199 0.083 Uiso 1 1 calc R
C21 C 0.4105(2) 0.08535(13) 0.54349(18) 0.0318(5) Uani 1 1 d .
O3 O 0.52439(14) 0.10132(10) 0.54420(14) 0.0394(4) Uani 1 1 d .
O4 O 0.35299(15) 0.04104(10) 0.62654(14) 0.0368(4) Uani 1 1 d .
C22 C 0.4395(2) 0.00896(17) 0.7209(2) 0.0415(5) Uani 1 1 d .
H14 H 0.4969 -0.0364 0.6917 0.062 Uiso 1 1 calc R
H15 H 0.3884 -0.0166 0.7813 0.062 Uiso 1 1 calc R
H16 H 0.4916 0.0582 0.7535 0.062 Uiso 1 1 calc R

loop_
_atom_site_aniso_label
_atom_site_aniso_U_11
_atom_site_aniso_U_22
_atom_site_aniso_U_33
_atom_site_aniso_U_23
_atom_site_aniso_U_13
_atom_site_aniso_U_12
Se1 0.04046(16) 0.03040(15) 0.0731(2) 0.01992(11) -0.01250(12) -0.01164(9)
C1 0.0298(10) 0.0241(10) 0.0399(11) 0.0018(8) 0.0008(9) -0.0049(8)
C2 0.0267(10) 0.0258(10) 0.0309(10) -0.0036(8) 0.0057(8) -0.0064(8)
C3 0.0262(10) 0.0263(10) 0.0288(10) -0.0016(8) 0.0070(8) -0.0004(8)
C4 0.0268(10) 0.0272(10) 0.0402(12) 0.0006(8) 0.0047(9) -0.0012(8)
C5 0.0224(10) 0.0398(12) 0.0583(15) -0.0202(11) 0.0058(10) -0.0075(9)
C6 0.0251(12) 0.0489(16) 0.114(3) -0.0404(16) 0.0074(14) -0.0065(11)
C7 0.0272(14) 0.089(3) 0.142(4) -0.088(3) 0.0181(19) -0.0123(15)
C8 0.0396(17) 0.135(4) 0.089(3) -0.079(3) 0.0256(18) -0.031(2)
C9 0.0394(14) 0.102(2) 0.0466(15) -0.0348(15) 0.0162(12) -0.0325(15)
C10 0.0264(11) 0.0561(15) 0.0396(12) -0.0148(11) 0.0080(9) -0.0140(10)
C11 0.0306(10) 0.0253(10) 0.0292(10) -0.0031(8) 0.0021(8) -0.0052(8)
C12 0.0379(12) 0.0362(11) 0.0316(11) -0.0006(9) 0.0055(9) -0.0091(9)
C13 0.0338(11) 0.0496(14) 0.0427(13) -0.0125(11) 0.0118(10) -0.0069(10)
C14 0.0336(12) 0.0394(13) 0.0536(15) -0.0117(11) 0.0027(11) 0.0047(10)
C15 0.0416(13) 0.0314(11) 0.0398(12) -0.0004(9) -0.0041(10) 0.0002(9)
C16 0.0332(11) 0.0288(10) 0.0274(10) -0.0046(8) 0.0009(8) -0.0063(8)
C17 0.0334(11) 0.0317(11) 0.0250(10) -0.0010(8) 0.0048(8) -0.0094(8)
C18 0.0374(11) 0.0402(12) 0.0257(10) 0.0021(9) 0.0019(9) -0.0105(9)
C19 0.0253(10) 0.0282(10) 0.0322(11) 0.0009(8) 0.0035(8) 0.0005(8)
O1 0.0443(9) 0.0596(11) 0.0408(9) 0.0034(8) 0.0078(7) -0.0259(8)
O2 0.0375(8) 0.0353(8) 0.0331(8) -0.0083(6) 0.0015(6) -0.0062(6)
C20 0.0626(17) 0.0453(14) 0.0563(15) -0.0131(12) -0.0136(13) -0.0167(13)
C21 0.0330(11) 0.0251(10) 0.0378(11) 0.0011(8) 0.0064(9) 0.0059(8)
O3 0.0313(8) 0.0401(9) 0.0465(9) 0.0064(7) 0.0008(7) 0.0016(7)
O4 0.0366(8) 0.0352(8) 0.0390(8) 0.0087(6) 0.0064(7) 0.0068(6)
C22 0.0444(13) 0.0438(13) 0.0366(12) 0.0098(10) 0.0059(10) 0.0114(11)

loop_
_atom_type_symbol
_atom_type_description
_atom_type_scat_dispersion_real
_atom_type_scat_dispersion_imag
_atom_type_scat_source
C C 0.0033 0.0016 'International Tables Vol C Tables 4.2.6.8 and 6.1.1.4'
H H 0.0000 0.0000 'International Tables Vol C Tables 4.2.6.8 and 6.1.1.4'
O O 0.0106 0.0060 'International Tables Vol C Tables 4.2.6.8 and 6.1.1.4'
Se Se -0.0929 2.2259 'International Tables Vol C Tables 4.2.6.8 and 6.1.1.4'

loop_
_geom_angle_atom_site_label_1
_geom_angle_atom_site_label_2
_geom_angle_atom_site_label_3
_geom_angle
C4 Se1 C1 87.97(9)
C11 C1 C5 106.34(17)
C11 C1 C2 106.00(16)
C5 C1 C2 105.18(16)
C11 C1 Se1 115.92(14)
C5 C1 Se1 116.10(15)
C2 C1 Se1 106.35(14)
C17 C2 C3 132.16(18)
C17 C2 C1 113.52(18)
C3 C2 C1 114.32(17)
C4 C3 C2 116.53(18)
C4 C3 C19 123.86(19)
C2 C3 C19 119.56(17)
C3 C4 C21 125.35(19)
C3 C4 Se1 114.78(16)
C21 C4 Se1 119.68(14)
C6 C5 C10 120.4(3)
C6 C5 C1 127.8(3)
C10 C5 C1 111.76(19)
C5 C6 C7 117.7(4)
C8 C7 C6 121.3(3)
C7 C8 C9 120.7(3)
C8 C9 C10 118.9(4)
C9 C10 C5 121.0(3)
C9 C10 C18 125.5(3)
C5 C10 C18 113.55(19)
C12 C11 C16 119.95(19)
C12 C11 C1 128.32(19)
C16 C11 C1 111.72(17)
C11 C12 C13 119.3(2)
C14 C13 C12 120.8(2)
C13 C14 C15 120.0(2)
C16 C15 C14 119.5(2)
C15 C16 C11 120.53(19)
C15 C16 C18 126.3(2)
C11 C16 C18 113.13(18)
C2 C17 C18 113.94(18)
C10 C18 C17 106.25(19)
C10 C18 C16 105.28(16)
C17 C18 C16 105.68(16)
O1 C19 O2 125.31(19)
O1 C19 C3 124.22(19)
O2 C19 C3 110.39(16)
C19 O2 C20 116.97(18)
O3 C21 O4 125.0(2)
O3 C21 C4 123.84(19)
O4 C21 C4 111.12(18)
C21 O4 C22 115.19(17)

loop_
_geom_bond_atom_site_label_1
_geom_bond_atom_site_label_2
_geom_bond_distance
Se1 C4 1.899(2)
Se1 C1 1.962(2)
C1 C11 1.531(3)
C1 C5 1.534(3)
C1 C2 1.540(3)
C2 C17 1.335(3)
C2 C3 1.440(3)
C3 C4 1.341(3)
C3 C19 1.491(3)
C4 C21 1.483(3)
C5 C6 1.384(4)
C5 C10 1.391(4)
C6 C7 1.410(6)
C7 C8 1.366(6)
C8 C9 1.379(5)
C9 C10 1.382(3)
C10 C18 1.517(3)
C11 C12 1.381(3)
C11 C16 1.400(3)
C12 C13 1.392(3)
C13 C14 1.380(4)
C14 C15 1.395(3)
C15 C16 1.377(3)
C16 C18 1.527(3)
C17 C18 1.520(3)
C19 O1 1.198(2)
C19 O2 1.321(3)
O2 C20 1.440(3)
C21 O3 1.201(3)
C21 O4 1.339(2)
O4 C22 1.450(3)

loop_
_geom_torsion_atom_site_label_1
_geom_torsion_atom_site_label_2
_geom_torsion_atom_site_label_3
_geom_torsion_atom_site_label_4
_geom_torsion
C4 Se1 C1 C11 -118.38(15)
C4 Se1 C1 C5 115.73(15)
C4 Se1 C1 C2 -0.87(13)
C11 C1 C2 C17 -56.0(2)
C5 C1 C2 C17 56.4(2)
Se1 C1 C2 C17 -179.89(14)
C11 C1 C2 C3 123.72(18)
C5 C1 C2 C3 -123.88(19)
Se1 C1 C2 C3 -0.2(2)
C17 C2 C3 C4 -178.6(2)
C1 C2 C3 C4 1.7(2)
C17 C2 C3 C19 3.8(3)
C1 C2 C3 C19 -175.78(16)
C2 C3 C4 C21 172.36(18)
C19 C3 C4 C21 -10.2(3)
C2 C3 C4 Se1 -2.5(2)
C19 C3 C4 Se1 174.90(14)
C1 Se1 C4 C3 1.93(16)
C1 Se1 C4 C21 -173.26(16)
C11 C1 C5 C6 -123.2(2)
C2 C1 C5 C6 124.6(2)
Se1 C1 C5 C6 7.4(3)
C11 C1 C5 C10 55.8(2)
C2 C1 C5 C10 -56.4(2)
Se1 C1 C5 C10 -173.62(14)
C10 C5 C6 C7 -0.8(3)
C1 C5 C6 C7 178.1(2)
C5 C6 C7 C8 -0.1(4)
C6 C7 C8 C9 0.7(5)
C7 C8 C9 C10 -0.3(4)
C8 C9 C10 C5 -0.6(3)
C8 C9 C10 C18 179.7(2)
C6 C5 C10 C9 1.2(3)
C1 C5 C10 C9 -177.85(19)
C6 C5 C10 C18 -179.06(19)
C1 C5 C10 C18 1.9(2)
C5 C1 C11 C12 124.4(2)
C2 C1 C11 C12 -124.0(2)
Se1 C1 C11 C12 -6.3(3)
C5 C1 C11 C16 -56.9(2)
C2 C1 C11 C16 54.7(2)
Se1 C1 C11 C16 172.39(14)
C16 C11 C12 C13 -0.3(3)
C1 C11 C12 C13 178.4(2)
C11 C12 C13 C14 -0.1(3)
C12 C13 C14 C15 0.5(3)
C13 C14 C15 C16 -0.7(3)
C14 C15 C16 C11 0.4(3)
C14 C15 C16 C18 -178.8(2)
C12 C11 C16 C15 0.1(3)
C1 C11 C16 C15 -178.75(19)
C12 C11 C16 C18 179.34(18)
C1 C11 C16 C18 0.5(2)
C3 C2 C17 C18 -179.9(2)
C1 C2 C17 C18 -0.3(2)
C9 C10 C18 C17 -126.3(2)
C5 C10 C18 C17 54.0(2)
C9 C10 C18 C16 121.9(2)
C5 C10 C18 C16 -57.8(2)
C2 C17 C18 C10 -55.3(2)
C2 C17 C18 C16 56.2(2)
C15 C16 C18 C10 -124.5(2)
C11 C16 C18 C10 56.3(2)
C15 C16 C18 C17 123.3(2)
C11 C16 C18 C17 -55.9(2)
C4 C3 C19 O1 135.9(2)
C2 C3 C19 O1 -46.7(3)
C4 C3 C19 O2 -47.1(3)
C2 C3 C19 O2 130.22(18)
O1 C19 O2 C20 -0.9(3)
C3 C19 O2 C20 -177.84(19)
C3 C4 C21 O3 -32.8(3)
Se1 C4 C21 O3 141.83(18)
C3 C4 C21 O4 149.17(19)
Se1 C4 C21 O4 -36.2(2)
O3 C21 O4 C22 -1.9(3)
C4 C21 O4 C22 176.04(18)
